data_4075648
loop_
_publ_author_name
'Mobley, T. Andrew'
'Gandour, Rochelle'
'Gillis, Eric P.'
'Nti-Addae, Kwame'
'Palchaudhuri, Rahul'
'Rajbhandari, Presha'
'Tomson, Neil'
'Vargas, Angel'
'Zheng, Qi'

_publ_section_title
;
 1JWSnas a Solution State Predictor for Tungsten&#x2212;Tin Solid State
 Bond Length in Sterically Crowded Tungstenocene Stannyl Complexes
;
_journal_issue 16
_journal_name_full Organometallics
_journal_page_first 3897
_journal_paper_doi 10.1021/om049006d
_journal_volume 24
_journal_year 2005
_chemical_compound_source 'see text'
_chemical_formula_moiety 'C28 H26 Sn W'
_chemical_formula_sum 'C28 H26 Sn W'
_chemical_formula_weight 665.03
_chemical_name_common triphenylstannylhydridotungstenocene
_chemical_name_systematic
;
 ?
;
_space_group_IT_number 14
_symmetry_cell_setting monoclinic
_symmetry_Int_Tables_number 14
_symmetry_space_group_name_Hall '-P 2ybc'
_symmetry_space_group_name_H-M 'P 1 21/c 1'
_atom_sites_solution_hydrogens geom
_atom_sites_solution_primary direct
_atom_sites_solution_secondary difmap
_audit_creation_date 2004-11-08T21:17:04-00:00
_audit_creation_method 'WinGX routine CIF_UPDATE'
_cell_angle_alpha 90
_cell_angle_beta 99.078(5)
_cell_angle_gamma 90
_cell_formula_units_Z 4
_cell_length_a 8.1625(8)
_cell_length_b 16.6601(17)
_cell_length_c 17.2325(17)
_cell_measurement_reflns_used 8979
_cell_measurement_temperature 190(2)
_cell_measurement_theta_max 27.48
_cell_measurement_theta_min 1
_cell_volume 2314.1(4)
_computing_cell_refinement 'HKL Scalepack (Otwinowski & Minor, 1997)'
_computing_data_collection 'Collect (Nonius BV, 1997-2000)'
_computing_data_reduction 'HKL Denzo & Scalepack (Otwinowski & Minor, 1997)'
_computing_molecular_graphics 'SHELXTL v5.1 (Sheldrick, 1997)'
_computing_publication_material 'SHELXTL v5.1 (Sheldrick, 1997)'
_computing_structure_refinement 'SHELXL-97 (Sheldrick, 1997)'
_computing_structure_solution 'SHELXTL v5.1 (Sheldrick, 1997)'
_diffrn_ambient_temperature 190(2)
_diffrn_detector_area_resol_mean 9
_diffrn_measured_fraction_theta_full 0.998
_diffrn_measured_fraction_theta_max 0.998
_diffrn_measurement_device ' ?'
_diffrn_measurement_device_type KappaCCD
_diffrn_measurement_method 'CCD phi and omega Scans'
_diffrn_radiation_monochromator graphite
_diffrn_radiation_probe x-ray
_diffrn_radiation_type MoK\a
_diffrn_radiation_wavelength 0.71073
_diffrn_reflns_av_R_equivalents 0.0278
_diffrn_reflns_limit_h_max 10
_diffrn_reflns_limit_h_min -10
_diffrn_reflns_limit_k_max 21
_diffrn_reflns_limit_k_min -21
_diffrn_reflns_limit_l_max 22
_diffrn_reflns_limit_l_min -22
_diffrn_reflns_number 18822
_diffrn_reflns_reduction_process ' ?'
_diffrn_reflns_theta_full 27.48
_diffrn_reflns_theta_max 27.48
_diffrn_reflns_theta_min 2.81
_diffrn_source 'fine-focus sealed tube'
_exptl_absorpt_coefficient_mu 6.058
_exptl_absorpt_correction_T_max 0.379
_exptl_absorpt_correction_T_min 0.339
_exptl_absorpt_correction_type multi-scan
_exptl_absorpt_process_details
;
        HKL Scalepack (Otwinowiski & Minor, 1997)
          Reported T_min and T_max are the scale factor range (after scaling by
     0.0353) reported in Scalepack output, since output does not include 
    real T_min and T_max values.
;
_exptl_crystal_colour Yellow
_exptl_crystal_density_diffrn 1.909
_exptl_crystal_density_method 'not measured'
_exptl_crystal_description Prism
_exptl_crystal_F_000 1272
_exptl_crystal_size_max 0.24
_exptl_crystal_size_mid 0.18
_exptl_crystal_size_min 0.16
_refine_diff_density_max 0.832
_refine_diff_density_min -1.111
_refine_diff_density_rms 0.124
_refine_ls_extinction_coef 0.00136(9)
_refine_ls_extinction_expression Fc^*^=kFc[1+0.001xFc^2^\l^3^/sin(2\q)]^-1/4^
_refine_ls_extinction_method SHELXL
_refine_ls_goodness_of_fit_ref 1.082
_refine_ls_hydrogen_treatment mixed
_refine_ls_matrix_type full
_refine_ls_number_parameters 276
_refine_ls_number_reflns 5304
_refine_ls_number_restraints 0
_refine_ls_restrained_S_all 1.082
_refine_ls_R_factor_all 0.0271
_refine_ls_R_factor_gt 0.022
_refine_ls_shift/su_max 0.002
_refine_ls_shift/su_mean 0
_refine_ls_structure_factor_coef Fsqd
_refine_ls_weighting_details 'calc w=1/[\s^2^(Fo^2^)+(0.0187P)^2^+2.0445P] where P=(Fo^2^+2Fc^2^)/3'
_refine_ls_weighting_scheme calc
_refine_ls_wR_factor_gt 0.0479
_refine_ls_wR_factor_ref 0.0499
_reflns_number_gt 4757
_reflns_number_total 5304
_reflns_threshold_expression >4sigma(Fo)
_cod_data_source_file om049006dsi20041214_032017.cif
_cod_data_source_block Cp2WHSnPh3_cmpd_4
_cod_depositor_comments
;
The following automatic conversions were performed:

'_symmetry_cell_setting' value 'Monoclinic' changed to 'monoclinic'
according to /home/saulius/struct/CIF-dictionaries/cif_core.dic
dictionary named 'cif_core.dic' version 2.4.1 from 2010-06-29.

Automatic conversion script
Id: cif_fix_values 1715 2011-07-08 13:25:40Z adriana 
;
_cod_original_sg_symbol_H-M 'P 21/c'
_cod_database_code 4075648

loop_
_symmetry_equiv_pos_as_xyz
'x, y, z'
'-x, y+1/2, -z+1/2'
'-x, -y, -z'
'x, -y-1/2, z-1/2'

loop_
_atom_site_label
_atom_site_type_symbol
_atom_site_fract_x
_atom_site_fract_y
_atom_site_fract_z
_atom_site_U_iso_or_equiv
_atom_site_adp_type
_atom_site_occupancy
_atom_site_symmetry_multiplicity
_atom_site_calc_flag
_atom_site_refinement_flags
C13 C 0.5507(4) 0.78102(17) 0.21998(16) 0.0244(6) Uani 1 1 d .
C6 C 0.6971(3) 0.59400(17) 0.40422(17) 0.0284(6) Uani 1 1 d .
H6 H 0.6525 0.622 0.4427 0.034 Uiso 1 1 calc R
C1 C 0.6403(3) 0.61044(16) 0.32535(17) 0.0261(6) Uani 1 1 d .
C18 C 0.7122(4) 0.77421(18) 0.2046(2) 0.0344(7) Uani 1 1 d .
H18 H 0.7756 0.7299 0.2233 0.041 Uiso 1 1 calc R
C7 C 0.2607(3) 0.63182(17) 0.21106(15) 0.0255(6) Uani 1 1 d .
C4 C 0.8866(4) 0.49465(19) 0.3703(2) 0.0370(7) Uani 1 1 d .
H4 H 0.9665 0.4555 0.3853 0.044 Uiso 1 1 calc R
C2 C 0.7134(4) 0.56853(18) 0.26977(19) 0.0320(6) Uani 1 1 d .
H2 H 0.68 0.5793 0.2167 0.038 Uiso 1 1 calc R
C5 C 0.8192(4) 0.53652(19) 0.42675(19) 0.0341(7) Uani 1 1 d .
H5 H 0.8552 0.5264 0.4798 0.041 Uiso 1 1 calc R
C12 C 0.1150(4) 0.6697(2) 0.17723(17) 0.0330(7) Uani 1 1 d .
H12 H 0.0977 0.7229 0.1902 0.04 Uiso 1 1 calc R
C3 C 0.8358(4) 0.5108(2) 0.2920(2) 0.0381(7) Uani 1 1 d .
H3 H 0.8828 0.4834 0.2539 0.046 Uiso 1 1 calc R
C8 C 0.2800(4) 0.5517(2) 0.1906(2) 0.0393(7) Uani 1 1 d .
H8 H 0.3752 0.5241 0.2124 0.047 Uiso 1 1 calc R
C16 C 0.6887(4) 0.89897(19) 0.1342(2) 0.0380(7) Uani 1 1 d .
H16 H 0.7349 0.9383 0.106 0.046 Uiso 1 1 calc R
C10 C 0.0181(4) 0.5519(3) 0.1049(2) 0.0515(10) Uani 1 1 d .
H10 H -0.0612 0.5256 0.0692 0.062 Uiso 1 1 calc R
C14 C 0.4606(4) 0.84845(18) 0.19060(18) 0.0323(7) Uani 1 1 d .
H14 H 0.3519 0.8545 0.1996 0.039 Uiso 1 1 calc R
C17 C 0.7805(4) 0.8325(2) 0.1619(2) 0.0449(9) Uani 1 1 d .
H17 H 0.8886 0.8267 0.1519 0.054 Uiso 1 1 calc R
C11 C -0.0056(4) 0.6306(2) 0.12475(19) 0.0434(8) Uani 1 1 d .
H11 H -0.1018 0.6575 0.1031 0.052 Uiso 1 1 calc R
C9 C 0.1594(5) 0.5125(2) 0.1382(2) 0.0533(10) Uani 1 1 d .
H9 H 0.1747 0.4591 0.1256 0.064 Uiso 1 1 calc R
C15 C 0.5296(4) 0.90677(19) 0.14832(19) 0.0362(7) Uani 1 1 d .
H15 H 0.4673 0.9514 0.1295 0.043 Uiso 1 1 calc R
C20 C 0.5783(5) 0.7946(2) 0.4902(2) 0.0519(10) Uani 1 1 d .
H20 H 0.6424 0.7529 0.5146 0.062 Uiso 1 1 calc R
C21 C 0.5859(5) 0.8250(3) 0.4165(2) 0.0572(11) Uani 1 1 d .
H21 H 0.6572 0.8073 0.383 0.069 Uiso 1 1 calc R
C24 C 0.1913(5) 0.7182(3) 0.5099(2) 0.0583(12) Uani 1 1 d .
H24 H 0.222 0.7324 0.5624 0.07 Uiso 1 1 calc R
C19 C 0.4580(5) 0.8372(3) 0.5216(2) 0.0535(10) Uani 1 1 d .
H19 H 0.429 0.8293 0.5711 0.064 Uiso 1 1 calc R
C28 C 0.2567(6) 0.6523(3) 0.4712(2) 0.0642(13) Uani 1 1 d .
H28 H 0.3398 0.6173 0.4934 0.077 Uiso 1 1 calc R
C26 C 0.0616(6) 0.7135(4) 0.3831(3) 0.0822(19) Uani 1 1 d .
H26 H -0.0091 0.7252 0.3367 0.099 Uiso 1 1 calc R
C27 C 0.1730(7) 0.6503(3) 0.3938(2) 0.0740(16) Uani 1 1 d .
H27 H 0.1896 0.6128 0.3559 0.089 Uiso 1 1 calc R
C22 C 0.4716(7) 0.8852(3) 0.4005(3) 0.0670(13) Uani 1 1 d .
H22 H 0.4522 0.9152 0.3544 0.08 Uiso 1 1 calc R
C25 C 0.0725(5) 0.7578(4) 0.4553(3) 0.0746(15) Uani 1 1 d .
H25 H 0.013 0.8037 0.464 0.09 Uiso 1 1 calc R
C23 C 0.3877(6) 0.8942(2) 0.4661(3) 0.0703(14) Uani 1 1 d .
H23 H 0.3034 0.9304 0.4714 0.084 Uiso 1 1 calc R
H29 H 0.221(5) 0.810(2) 0.344(2) 0.059(12) Uiso 1 1 d .
W1 W 0.323069(14) 0.770499(8) 0.416912(6) 0.02824(5) Uani 1 1 d .
Sn Sn 0.44199(2) 0.696892(11) 0.294117(10) 0.02260(6) Uani 1 1 d .

loop_
_atom_site_aniso_label
_atom_site_aniso_U_11
_atom_site_aniso_U_22
_atom_site_aniso_U_33
_atom_site_aniso_U_23
_atom_site_aniso_U_13
_atom_site_aniso_U_12
C13 0.0289(15) 0.0236(14) 0.0214(13) 0.0005(11) 0.0060(11) 0.0030(11)
C6 0.0255(14) 0.0272(15) 0.0312(15) 0.0002(12) 0.0007(12) -0.0013(11)
C1 0.0208(13) 0.0222(14) 0.0354(16) 0.0049(12) 0.0041(11) -0.0005(10)
C18 0.0268(15) 0.0299(16) 0.0471(19) 0.0132(14) 0.0071(14) 0.0061(12)
C7 0.0253(14) 0.0311(15) 0.0204(13) 0.0023(12) 0.0048(11) 0.0005(11)
C4 0.0224(15) 0.0319(16) 0.055(2) 0.0055(15) 0.0007(13) 0.0048(12)
C2 0.0306(15) 0.0330(16) 0.0337(16) 0.0058(13) 0.0085(12) 0.0027(12)
C5 0.0277(15) 0.0339(17) 0.0377(17) 0.0065(14) -0.0044(13) -0.0004(12)
C12 0.0316(16) 0.0399(17) 0.0271(15) 0.0014(13) 0.0041(12) 0.0063(13)
C3 0.0299(16) 0.0359(17) 0.051(2) -0.0035(15) 0.0147(14) 0.0028(13)
C8 0.0349(17) 0.0369(17) 0.0453(19) -0.0086(15) 0.0038(14) 0.0045(14)
C16 0.0399(18) 0.0328(17) 0.0433(18) 0.0102(15) 0.0131(15) -0.0036(14)
C10 0.0372(19) 0.075(3) 0.0403(19) -0.0207(19) 0.0006(15) -0.0105(18)
C14 0.0278(15) 0.0304(15) 0.0410(17) 0.0093(14) 0.0122(13) 0.0069(12)
C17 0.0261(16) 0.0442(19) 0.067(2) 0.0168(18) 0.0167(16) 0.0035(14)
C11 0.0304(17) 0.069(3) 0.0298(16) 0.0007(17) 0.0008(13) 0.0039(16)
C9 0.051(2) 0.047(2) 0.061(2) -0.0224(19) 0.0044(18) -0.0044(17)
C15 0.0407(18) 0.0269(15) 0.0409(18) 0.0108(14) 0.0056(14) 0.0059(13)
C20 0.042(2) 0.047(2) 0.059(2) -0.0149(19) -0.0146(18) -0.0052(17)
C21 0.044(2) 0.071(3) 0.059(2) -0.035(2) 0.0177(19) -0.030(2)
C24 0.057(2) 0.091(3) 0.0307(18) -0.010(2) 0.0212(18) -0.030(2)
C19 0.066(3) 0.064(3) 0.0319(18) -0.0193(19) 0.0097(17) -0.023(2)
C28 0.091(3) 0.065(3) 0.041(2) 0.003(2) 0.023(2) -0.043(2)
C26 0.045(3) 0.165(6) 0.035(2) -0.002(3) 0.0040(19) -0.052(3)
C27 0.087(3) 0.099(4) 0.043(2) -0.018(2) 0.030(2) -0.067(3)
C22 0.097(4) 0.050(2) 0.051(2) 0.014(2) -0.001(2) -0.035(2)
C25 0.032(2) 0.144(5) 0.052(3) -0.013(3) 0.0197(19) -0.011(3)
C23 0.062(3) 0.040(2) 0.107(4) -0.031(2) 0.006(3) 0.0104(19)
W1 0.02656(8) 0.03646(9) 0.02246(7) -0.00142(5) 0.00621(5) -0.00082(5)
Sn 0.02380(10) 0.02230(11) 0.02172(10) 0.00276(7) 0.00360(7) 0.00217(7)

loop_
_atom_type_symbol
_atom_type_description
_atom_type_scat_dispersion_real
_atom_type_scat_dispersion_imag
_atom_type_scat_source
C C 0.0033 0.0016 'International Tables Vol C Tables 4.2.6.8 and 6.1.1.4'
H H 0 0 'International Tables Vol C Tables 4.2.6.8 and 6.1.1.4'
Sn Sn -0.6537 1.4246 'International Tables Vol C Tables 4.2.6.8 and 6.1.1.4'
W W -0.849 6.8722 'International Tables Vol C Tables 4.2.6.8 and 6.1.1.4'

loop_
_geom_angle_atom_site_label_1
_geom_angle_atom_site_label_2
_geom_angle_atom_site_label_3
_geom_angle
_geom_angle_publ_flag
Sn W1 C19 130.42(10) yes
Sn W1 C20 95.82(11) yes
Sn W1 C21 74.62(12) yes
Sn W1 C22 91.09(13) yes
Sn W1 C23 127.25(13) yes
Sn W1 C24 130.06(12) yes
Sn W1 C25 129.02(15) yes
Sn W1 C26 92.68(13) yes
Sn W1 C27 74.18(11) yes
Sn W1 C28 93.79(11) yes
C19 W1 C20 35.54(15) yes
C19 W1 C21 58.42(16) yes
C19 W1 C22 59.27(17) yes
C19 W1 C23 36.27(18) yes
C19 W1 C24 81.29(15) yes
C19 W1 C25 99.36(17) yes
C19 W1 C26 135.67(16) yes
C19 W1 C27 137.09(14) yes
C19 W1 C28 102.42(15) yes
C20 W1 C21 34.65(17) yes
C20 W1 C22 58.19(16) yes
C20 W1 C23 59.73(15) yes
C20 W1 C24 99.85(15) yes
C20 W1 C25 129.88(18) yes
C20 W1 C26 157.96(18) yes
C20 W1 C27 130.27(15) yes
C20 W1 C28 100.31(15) yes
C21 W1 C22 34.33(18) yes
C21 W1 C23 59.01(17) yes
C21 W1 C24 134.37(16) yes
C21 W1 C25 156.2(2) yes
C21 W1 C26 165.40(18) yes
C21 W1 C27 141.95(18) yes
C21 W1 C28 128.00(17) yes
C22 W1 C23 36.22(18) yes
C22 W1 C24 136.97(17) yes
C22 W1 C25 129.2(2) yes
C22 W1 C26 142.1(2) yes
C22 W1 C27 163.09(15) yes
C22 W1 C28 158.37(17) yes
C23 W1 C24 101.32(17) yes
C23 W1 C25 98.3(2) yes
C23 W1 C26 128.2(2) yes
C23 W1 C27 157.86(18) yes
C23 W1 C28 133.63(16) yes
C24 W1 C25 36.37(18) yes
C24 W1 C26 59.63(16) yes
C24 W1 C27 59.58(15) yes
C24 W1 C28 36.87(17) yes
C25 W1 C26 36.51(19) yes
C25 W1 C27 59.8(2) yes
C25 W1 C28 60.9(2) yes
C26 W1 C27 34.4(2) yes
C26 W1 C28 58.76(19) yes
C27 W1 C28 35.15(13) yes
C21 W1 H29 102.2(14) no
C22 W1 H29 76.9(14) no
C23 W1 H29 88.9(12) no
C24 W1 H29 119.3(15) no
C25 W1 H29 83.1(15) no
C26 W1 H29 67.3(14) no
C27 W1 H29 91.5(13) no
C28 W1 H29 124.7(14) no
C19 W1 H29 125.1(12) no
C20 W1 H29 134.5(14) no
Sn W1 H29 77.0(13) no
W1 Sn C1 116.42(8) yes
W1 Sn C13 112.96(7) yes
C1 Sn C7 103.62(10) yes
W1 Sn C7 116.20(7) yes
C7 Sn C13 103.43(10) yes
C1 Sn C13 102.45(10) yes
Sn C1 C6 119.55(19) yes
Sn C1 C2 123.1(2) yes
C2 C1 C6 117.4(3) no
C1 C2 C3 121.5(3) no
C2 C3 C4 119.8(3) no
C3 C4 C5 120.1(3) no
C4 C5 C6 119.9(3) no
C1 C6 C5 121.4(3) no
C8 C7 C12 116.8(3) no
Sn C7 C8 123.4(2) yes
Sn C7 C12 119.8(2) yes
C7 C8 C9 121.1(3) no
C8 C9 C10 120.6(3) no
C9 C10 C11 119.6(3) no
C10 C11 C12 119.6(3) no
C7 C12 C11 122.2(3) no
C14 C13 C18 117.3(3) no
Sn C13 C14 119.4(2) yes
Sn C13 C18 123.1(2) yes
C13 C14 C15 121.4(3) no
C14 C15 C16 120.3(3) no
C15 C16 C17 119.6(3) no
C16 C17 C18 120.3(3) no
C13 C18 C17 121.1(3) no
W1 C19 C23 72.1(3) yes
C20 C19 C23 108.6(4) no
W1 C19 C20 73.9(3) yes
C19 C20 C21 108.0(4) no
W1 C20 C19 70.6(2) yes
W1 C20 C21 74.1(3) yes
C20 C21 C22 109.1(4) no
W1 C21 C20 71.3(3) yes
W1 C21 C22 71.8(3) yes
C21 C22 C23 108.4(4) no
W1 C22 C23 70.2(3) yes
W1 C22 C21 73.9(3) yes
W1 C23 C22 73.6(3) yes
C19 C23 C22 105.9(4) no
W1 C23 C19 71.6(3) yes
C25 C24 C28 108.5(4) no
W1 C24 C25 72.4(2) yes
W1 C24 C28 73.0(2) yes
W1 C25 C24 71.3(2) yes
W1 C25 C26 74.3(3) yes
C24 C25 C26 106.2(5) no
W1 C26 C25 69.2(3) yes
W1 C26 C27 73.7(3) yes
C25 C26 C27 109.1(4) no
C26 C27 C28 108.6(4) no
W1 C27 C26 71.9(3) yes
W1 C27 C28 69.8(3) yes
W1 C28 C27 75.0(3) yes
C24 C28 C27 107.5(4) no
W1 C28 C24 70.1(3) yes
C1 C2 H2 119.27 no
C3 C2 H2 119.26 no
C2 C3 H3 120.11 no
C4 C3 H3 120.14 no
C3 C4 H4 120.02 no
C5 C4 H4 119.91 no
C4 C5 H5 120.07 no
C6 C5 H5 120.03 no
C1 C6 H6 119.30 no
C5 C6 H6 119.31 no
C7 C8 H8 119.43 no
C9 C8 H8 119.44 no
C8 C9 H9 119.64 no
C10 C9 H9 119.72 no
C9 C10 H10 120.17 no
C11 C10 H10 120.24 no
C10 C11 H11 120.12 no
C12 C11 H11 120.24 no
C7 C12 H12 118.95 no
C11 C12 H12 118.89 no
C13 C14 H14 119.30 no
C15 C14 H14 119.29 no
C14 C15 H15 119.88 no
C16 C15 H15 119.83 no
C15 C16 H16 120.18 no
C17 C16 H16 120.23 no
C16 C17 H17 119.87 no
C18 C17 H17 119.84 no
C13 C18 H18 119.42 no
C17 C18 H18 119.47 no
W1 C19 H19 120.12 no
C20 C19 H19 125.71 no
C23 C19 H19 125.74 no
W1 C20 H20 121.04 no
C19 C20 H20 126.02 no
C21 C20 H20 125.99 no
W1 C21 H21 123.04 no
C20 C21 H21 125.43 no
C22 C21 H21 125.49 no
W1 C22 H22 121.88 no
C21 C22 H22 125.80 no
C23 C22 H22 125.75 no
W1 C23 H23 119.75 no
C19 C23 H23 126.98 no
C22 C23 H23 127.10 no
W1 C24 H24 120.64 no
C25 C24 H24 125.78 no
C28 C24 H24 125.72 no
W1 C25 H25 119.41 no
C24 C25 H25 126.89 no
C26 C25 H25 126.87 no
W1 C26 H26 123.21 no
C25 C26 H26 125.44 no
C27 C26 H26 125.45 no
W1 C27 H27 124.27 no
C26 C27 H27 125.73 no
C28 C27 H27 125.63 no
W1 C28 H28 120.33 no
C24 C28 H28 126.28 no
C27 C28 H28 126.25 no

loop_
_geom_bond_atom_site_label_1
_geom_bond_atom_site_label_2
_geom_bond_distance
_geom_bond_publ_flag
W1 Sn 2.7517(4) yes
W1 C19 2.253(4) yes
W1 C20 2.295(4) yes
W1 C21 2.331(4) yes
W1 C22 2.304(5) yes
W1 C23 2.259(5) yes
W1 C24 2.243(4) yes
W1 C25 2.257(4) yes
W1 C26 2.325(5) yes
W1 C27 2.348(5) yes
W1 C28 2.282(5) yes
W1 H29 1.54(4) no
Sn C7 2.178(3) yes
Sn C13 2.178(3) yes
Sn C1 2.170(3) yes
C1 C6 1.392(4) no
C1 C2 1.393(4) no
C2 C3 1.396(5) no
C3 C4 1.374(5) no
C4 C5 1.380(5) no
C5 C6 1.392(4) no
C7 C12 1.391(4) no
C7 C8 1.396(4) no
C8 C9 1.389(5) no
C9 C10 1.372(5) no
C10 C11 1.378(6) no
C11 C12 1.389(5) no
C13 C14 1.393(4) no
C13 C18 1.390(4) no
C14 C15 1.386(4) no
C15 C16 1.365(5) no
C16 C17 1.380(5) no
C17 C18 1.387(5) no
C19 C23 1.404(7) no
C19 C20 1.389(6) no
C20 C21 1.378(7) no
C21 C22 1.368(7) no
C22 C23 1.419(7) no
C24 C25 1.404(7) no
C24 C28 1.431(7) no
C25 C26 1.437(8) no
C26 C27 1.383(8) no
C27 C28 1.400(5) no
C2 H2 0.9301 no
C3 H3 0.9302 no
C4 H4 0.9300 no
C5 H5 0.9301 no
C6 H6 0.9298 no
C8 H8 0.9294 no
C9 H9 0.9291 no
C10 H10 0.9298 no
C11 H11 0.9293 no
C12 H12 0.9301 no
C14 H14 0.9296 no
C15 H15 0.9298 no
C16 H16 0.9294 no
C17 H17 0.9305 no
C18 H18 0.9303 no
C19 H19 0.9298 no
C20 H20 0.9292 no
C21 H21 0.9302 no
C22 H22 0.9302 no
C23 H23 0.9304 no
C24 H24 0.9307 no
C25 H25 0.9304 no
C26 H26 0.9309 no
C27 H27 0.9293 no
C28 H28 0.9298 no

loop_
_geom_torsion_atom_site_label_1
_geom_torsion_atom_site_label_2
_geom_torsion_atom_site_label_3
_geom_torsion_atom_site_label_4
_geom_torsion
_geom_torsion_publ_flag
C19 W1 Sn C1 52.93(17) no
C19 W1 Sn C7 175.44(17) no
C19 W1 Sn C13 -65.24(17) no
C20 W1 Sn C1 43.86(12) no
C20 W1 Sn C7 166.38(12) no
C20 W1 Sn C13 -74.30(12) no
C21 W1 Sn C1 71.53(15) no
C21 W1 Sn C7 -165.96(15) no
C21 W1 Sn C13 -46.64(15) no
C22 W1 Sn C1 101.99(16) no
C22 W1 Sn C7 -135.49(16) no
C22 W1 Sn C13 -16.17(15) no
C23 W1 Sn C1 99.87(18) no
C23 W1 Sn C7 -137.61(18) no
C23 W1 Sn C13 -18.29(18) no
C24 W1 Sn C1 -64.22(15) no
C24 W1 Sn C7 58.29(15) no
C24 W1 Sn C13 177.61(15) no
C25 W1 Sn C1 -111.9(2) no
C25 W1 Sn C7 10.6(2) no
C25 W1 Sn C13 129.9(2) no
C26 W1 Sn C1 -115.77(17) no
C26 W1 Sn C7 6.74(17) no
C26 W1 Sn C13 126.06(17) no
C27 W1 Sn C1 -86.41(14) no
C27 W1 Sn C7 36.10(14) no
C27 W1 Sn C13 155.42(14) no
C28 W1 Sn C1 -56.92(14) no
C28 W1 Sn C7 65.60(14) no
C28 W1 Sn C13 -175.08(14) no
C21 W1 C23 C19 -77.6(3) no
C22 W1 C23 C19 -113.5(4) no
C24 W1 C23 C19 57.7(3) no
C25 W1 C23 C19 94.5(3) no
C26 W1 C23 C19 117.8(3) no
C27 W1 C23 C19 86.3(5) no
C28 W1 C23 C19 37.2(4) no
Sn W1 C23 C22 3.6(4) no
C19 W1 C23 C22 113.5(4) no
C20 W1 C23 C22 76.4(3) no
C21 W1 C23 C22 35.9(3) no
C24 W1 C23 C22 171.2(3) no
C25 W1 C23 C22 -152.0(3) no
C26 W1 C23 C22 -128.7(3) no
C27 W1 C23 C22 -160.2(4) no
C28 W1 C23 C22 150.7(3) no
Sn W1 C24 C25 -104.2(3) no
C19 W1 C24 C25 119.1(3) no
C20 W1 C24 C25 149.5(3) no
C21 W1 C24 C25 146.0(3) no
C22 W1 C24 C25 96.2(4) no
C23 W1 C24 C25 88.6(3) no
C26 W1 C24 C25 -39.2(3) no
C27 W1 C24 C25 -79.3(3) no
C28 W1 C24 C25 -116.4(4) no
Sn W1 C24 C28 12.2(3) no
C19 W1 C24 C28 -124.5(3) no
C20 W1 C24 C28 -94.1(2) no
C21 W1 C24 C28 -97.5(3) no
C22 W1 C24 C28 -147.4(3) no
C23 W1 C24 C28 -154.9(2) no
C25 W1 C24 C28 116.4(4) no
C26 W1 C24 C28 77.3(3) no
C27 W1 C24 C28 37.1(3) no
C20 W1 C21 C22 -118.4(4) no
C23 W1 C21 C22 -37.9(3) no
C24 W1 C21 C22 -112.4(3) no
C25 W1 C21 C22 -57.4(6) no
C27 W1 C21 C22 151.9(3) no
C28 W1 C21 C22 -161.4(3) no
Sn W1 C25 C24 107.2(3) no
C19 W1 C25 C24 -61.1(3) no
Sn W1 C19 C20 -15.6(3) no
C21 W1 C19 C20 -36.8(2) no
C22 W1 C19 C20 -77.1(3) no
C23 W1 C19 C20 -116.2(4) no
C24 W1 C19 C20 120.8(3) no
C25 W1 C19 C20 152.5(3) no
C26 W1 C19 C20 148.1(3) no
C27 W1 C19 C20 97.3(3) no
C28 W1 C19 C20 90.4(3) no
Sn W1 C19 C23 100.6(3) no
C20 W1 C19 C23 116.2(4) no
C21 W1 C19 C23 79.4(3) no
C22 W1 C19 C23 39.1(3) no
C24 W1 C19 C23 -123.0(3) no
C25 W1 C19 C23 -91.3(3) no
C26 W1 C19 C23 -95.7(4) no
C27 W1 C19 C23 -146.5(3) no
C28 W1 C19 C23 -153.4(3) no
C24 W1 C21 C20 6.0(4) no
Sn W1 C26 C25 175.0(3) no
C19 W1 C26 C25 7.3(5) no
C20 W1 C26 C25 62.3(6) no
C22 W1 C26 C25 -89.8(4) no
C23 W1 C26 C25 -41.2(4) no
Sn W1 C20 C19 168.1(2) no
C21 W1 C20 C19 116.2(4) no
C22 W1 C20 C19 80.4(3) no
C23 W1 C20 C19 37.9(3) no
C24 W1 C20 C19 -59.5(3) no
C25 W1 C20 C19 -36.4(4) no
C26 W1 C20 C19 -79.7(5) no
C27 W1 C20 C19 -117.7(3) no
C28 W1 C20 C19 -97.0(3) no
Sn W1 C20 C21 51.9(3) no
C19 W1 C20 C21 -116.2(4) no
C22 W1 C20 C21 -35.7(3) no
C23 W1 C20 C21 -78.2(3) no
C24 W1 C20 C21 -175.7(3) no
C25 W1 C20 C21 -152.6(3) no
C26 W1 C20 C21 164.1(5) no
C27 W1 C20 C21 126.1(3) no
C28 W1 C20 C21 146.9(3) no
C23 W1 C27 C26 46.7(5) no
C24 W1 C27 C26 79.6(3) no
C25 W1 C27 C26 37.2(3) no
Sn W1 C21 C20 -125.7(3) no
C19 W1 C21 C20 37.8(2) no
C22 W1 C21 C20 118.4(4) no
C23 W1 C21 C20 80.5(3) no
C19 W1 C27 C28 -11.8(4) no
C25 W1 C21 C20 61.0(6) no
C27 W1 C21 C20 -89.8(3) no
C28 W1 C21 C20 -43.0(3) no
Sn W1 C21 C22 116.0(3) no
C19 W1 C21 C22 -80.6(3) no
C26 W1 C27 C28 -118.6(4) no
C28 W1 C22 C21 43.0(6) no
C24 W1 C26 C25 39.0(3) no
Sn W1 C28 C24 -170.7(2) no
C19 W1 C28 C24 56.5(3) no
C20 W1 C28 C24 92.7(2) no
C22 W1 C28 C24 86.7(5) no
C23 W1 C28 C24 35.0(3) no
C25 W1 C28 C24 -37.4(3) no
Sn W1 C22 C21 -60.1(3) no
C19 W1 C22 C21 77.9(3) no
C20 W1 C22 C21 36.1(3) no
C23 W1 C22 C21 117.0(4) no
C24 W1 C22 C21 104.4(3) no
C25 W1 C22 C21 153.9(3) no
C26 W1 C22 C21 -155.9(3) no
C27 W1 C25 C24 78.6(3) no
Sn W1 C22 C23 -177.1(3) no
C19 W1 C22 C23 -39.1(3) no
C20 W1 C22 C23 -81.0(3) no
C21 W1 C22 C23 -117.0(4) no
C24 W1 C22 C23 -12.6(4) no
C25 W1 C22 C23 36.9(4) no
C26 W1 C22 C23 87.1(4) no
C28 W1 C22 C23 -74.0(6) no
C28 W1 C25 C26 -75.7(4) no
C20 W1 C27 C28 37.3(4) no
C21 W1 C27 C28 85.5(4) no
Sn W1 C23 C19 -109.9(2) no
C20 W1 C23 C19 -37.2(3) no
C25 W1 C27 C28 -81.4(3) no
Sn W1 C28 C27 -55.4(3) no
Sn W1 C27 C26 -120.0(3) no
C19 W1 C27 C26 106.8(3) no
C27 W1 C26 C25 118.4(4) no
C28 W1 C26 C25 82.2(4) no
Sn W1 C26 C27 56.6(2) no
C19 W1 C26 C27 -111.1(3) no
C20 W1 C26 C27 -56.2(6) no
C22 W1 C26 C27 151.8(3) no
C23 W1 C26 C27 -159.6(2) no
C24 W1 C26 C27 -79.4(3) no
C25 W1 C26 C27 -118.4(4) no
C28 W1 C26 C27 -36.2(2) no
C23 W1 C25 C24 -97.8(3) no
C26 W1 C25 C24 113.7(5) no
C23 W1 C25 C26 148.5(3) no
C19 W1 C28 C27 171.8(3) no
C28 W1 C25 C24 37.9(3) no
C20 W1 C27 C26 155.9(3) no
C21 W1 C27 C26 -155.9(3) no
C21 W1 C25 C26 165.3(4) no
C22 W1 C25 C26 127.5(4) no
C24 W1 C27 C28 -39.0(3) no
C28 W1 C27 C26 118.6(4) no
Sn W1 C27 C28 121.4(3) no
C27 W1 C25 C26 -35.1(3) no
C20 W1 C25 C24 -40.7(4) no
C21 W1 C25 C24 -81.1(6) no
C23 W1 C27 C28 -71.9(6) no
C24 W1 C28 C27 115.3(4) no
C25 W1 C28 C27 77.9(3) no
C21 W1 C28 C24 115.9(3) no
C24 W1 C25 C26 -113.7(5) no
Sn W1 C25 C26 -6.4(4) no
C19 W1 C25 C26 -174.8(3) no
C20 W1 C25 C26 -154.3(3) no
C22 W1 C25 C24 -118.9(3) no
C27 W1 C28 C24 -115.3(4) no
C26 W1 C28 C24 -79.8(3) no
C26 W1 C28 C27 35.5(3) no
C22 W1 C28 C27 -158.0(4) no
C20 W1 C28 C27 -152.0(3) no
C21 W1 C28 C27 -128.8(3) no
C23 W1 C28 C27 150.3(3) no
C7 Sn C1 C2 51.3(2) no
W1 Sn C13 C14 -51.3(2) no
W1 Sn C1 C2 -179.8(2) no
C7 Sn C13 C18 -109.6(2) no
C13 Sn C7 C12 -72.6(2) no
C1 Sn C13 C18 -2.1(3) no
C7 Sn C13 C14 75.2(2) no
C13 Sn C1 C2 -56.1(2) no
C13 Sn C7 C8 109.2(2) no
W1 Sn C1 C6 1.4(2) no
C7 Sn C1 C6 -127.5(2) no
W1 Sn C7 C12 51.8(2) no
C1 Sn C7 C12 -179.2(2) no
W1 Sn C13 C18 123.9(2) no
C13 Sn C1 C6 125.2(2) no
C1 Sn C13 C14 -177.3(2) no
W1 Sn C7 C8 -126.4(2) no
C1 Sn C7 C8 2.6(3) no
C6 C1 C2 C3 1.6(4) no
Sn C1 C2 C3 -177.2(2) no
Sn C1 C6 C5 177.3(2) no
C2 C1 C6 C5 -1.6(4) no
C1 C2 C3 C4 -0.2(5) no
C2 C3 C4 C5 -1.3(5) no
C3 C4 C5 C6 1.3(5) no
C4 C5 C6 C1 0.1(4) no
Sn C7 C8 C9 179.0(2) no
C8 C7 C12 C11 -0.8(4) no
C12 C7 C8 C9 0.7(5) no
Sn C7 C12 C11 -179.2(2) no
C7 C8 C9 C10 0.3(5) no
C8 C9 C10 C11 -1.2(5) no
C9 C10 C11 C12 1.0(5) no
C10 C11 C12 C7 -0.1(5) no
Sn C13 C14 C15 174.9(2) no
Sn C13 C18 C17 -175.1(2) no
C14 C13 C18 C17 0.2(5) no
C18 C13 C14 C15 -0.5(4) no
C13 C14 C15 C16 0.4(5) no
C14 C15 C16 C17 0.2(5) no
C15 C16 C17 C18 -0.5(5) no
C16 C17 C18 C13 0.3(5) no
C20 C19 C23 C22 -0.8(5) no
C23 C19 C20 W1 -64.2(3) no
C20 C19 C23 W1 65.4(3) no
C23 C19 C20 C21 0.9(5) no
W1 C19 C20 C21 65.2(3) no
W1 C19 C23 C22 -66.2(3) no
W1 C20 C21 C22 62.2(4) no
C19 C20 C21 W1 -62.9(3) no
C19 C20 C21 C22 -0.7(5) no
C20 C21 C22 C23 0.2(6) no
W1 C21 C22 C23 62.0(4) no
C20 C21 C22 W1 -61.8(3) no
W1 C22 C23 C19 64.8(3) no
C21 C22 C23 C19 0.4(6) no
C21 C22 C23 W1 -64.4(4) no
C25 C24 C28 C27 -2.1(6) no
W1 C24 C28 C27 -66.3(3) no
C25 C24 C28 W1 64.1(3) no
W1 C24 C25 C26 66.7(3) no
C28 C24 C25 C26 2.1(6) no
C28 C24 C25 W1 -64.6(3) no
C24 C25 C26 W1 -64.6(3) no
W1 C25 C26 C27 63.3(4) no
C24 C25 C26 C27 -1.3(6) no
W1 C26 C27 C28 60.4(4) no
C25 C26 C27 C28 0.0(6) no
C25 C26 C27 W1 -60.4(4) no
C26 C27 C28 C24 1.3(6) no
W1 C27 C28 C24 63.0(3) no
C26 C27 C28 W1 -61.7(4) no
